data_2230814
loop_
_publ_author_name
'Tang, Long'
'Wu, Ya-Pan'
'Fu, Feng'
'Hou, Xiang-Yang'
'Wei, Qing-Bo'

_publ_section_title
;
 <i>catena</i>-Poly[zinc(II)-bis[\m~2~-3-(3-pyridyl)benzoato]-\k^2^<i>O</i>:<i>N</i>;\k^2^<i>N</i>:<i>O</i>]
;
_journal_coeditor_code NG5177
_journal_issue 7
_journal_name_full 'Acta Crystallographica Section E'
_journal_page_first m894
_journal_paper_doi 10.1107/S1600536811021404
_journal_volume 67
_journal_year 2011
_chemical_formula_iupac '[Zn (C12 H8 N O2)2]'
_chemical_formula_moiety 'C24 H16 N2 O4 Zn'
_chemical_formula_sum 'C24 H16 N2 O4 Zn'
_chemical_formula_weight 461.76
_chemical_name_systematic
;
<i>catena</i>-Poly[zinc(II)-bis[\m~2~-3-(3-pyridyl)benzoato]-
\k^2^<i>O</i>:<i>N</i>;\k^2^<i>N</i>:<i>O</i>]
;
_space_group_IT_number 14
_symmetry_cell_setting monoclinic
_symmetry_space_group_name_Hall '-P 2ybc'
_symmetry_space_group_name_H-M 'P 1 21/c 1'
_atom_sites_solution_hydrogens geom
_atom_sites_solution_primary direct
_atom_sites_solution_secondary difmap
_audit_creation_method SHELXL-97
_cell_angle_alpha 90.00
_cell_angle_beta 105.6310(10)
_cell_angle_gamma 90.00
_cell_formula_units_Z 4
_cell_length_a 10.0512(8)
_cell_length_b 12.0809(10)
_cell_length_c 17.4872(14)
_cell_measurement_reflns_used 1527
_cell_measurement_temperature 273(2)
_cell_measurement_theta_max 21.12
_cell_measurement_theta_min 2.42
_cell_volume 2044.9(3)
_computing_cell_refinement 'SAINT (Bruker, 1997)'
_computing_data_collection 'SMART (Bruker, 1997)'
_computing_data_reduction 'SAINT (Bruker, 1997)'
_computing_molecular_graphics 'SHELXTL (Sheldrick, 2008)'
_computing_publication_material 'SHELXTL (Sheldrick, 2008)'
_computing_structure_refinement 'SHELXL97 (Sheldrick, 2008)'
_computing_structure_solution 'SHELXS97 (Sheldrick, 2008)'
_diffrn_ambient_temperature 273(2)
_diffrn_measured_fraction_theta_full 0.999
_diffrn_measured_fraction_theta_max 0.999
_diffrn_measurement_device_type 'Bruker SMART'
_diffrn_measurement_method '\f and \w'
_diffrn_radiation_monochromator graphite
_diffrn_radiation_source 'fine-focus sealed tube'
_diffrn_radiation_type MoK\a
_diffrn_radiation_wavelength 0.71073
_diffrn_reflns_av_R_equivalents 0.0504
_diffrn_reflns_av_sigmaI/netI 0.0605
_diffrn_reflns_limit_h_max 11
_diffrn_reflns_limit_h_min -5
_diffrn_reflns_limit_k_max 14
_diffrn_reflns_limit_k_min -14
_diffrn_reflns_limit_l_max 20
_diffrn_reflns_limit_l_min -20
_diffrn_reflns_number 10620
_diffrn_reflns_theta_full 25.05
_diffrn_reflns_theta_max 25.05
_diffrn_reflns_theta_min 2.07
_exptl_absorpt_coefficient_mu 1.235
_exptl_absorpt_correction_T_max 0.9076
_exptl_absorpt_correction_T_min 0.8364
_exptl_absorpt_correction_type multi-scan
_exptl_absorpt_process_details '(SADABS; Sheldrick, 1996)'
_exptl_crystal_colour colourless
_exptl_crystal_density_diffrn 1.500
_exptl_crystal_density_method 'not measured'
_exptl_crystal_description block
_exptl_crystal_F_000 944
_exptl_crystal_size_max 0.15
_exptl_crystal_size_mid 0.10
_exptl_crystal_size_min 0.08
_refine_diff_density_max 0.263
_refine_diff_density_min -0.294
_refine_ls_extinction_method none
_refine_ls_goodness_of_fit_ref 1.077
_refine_ls_hydrogen_treatment constr
_refine_ls_matrix_type full
_refine_ls_number_parameters 280
_refine_ls_number_reflns 3616
_refine_ls_number_restraints 0
_refine_ls_restrained_S_all 1.077
_refine_ls_R_factor_all 0.0842
_refine_ls_R_factor_gt 0.0415
_refine_ls_shift/su_max 0.001
_refine_ls_shift/su_mean 0.000
_refine_ls_structure_factor_coef Fsqd
_refine_ls_weighting_details 'calc w=1/[\s^2^(Fo^2^)+(0.0353P)^2^+0.0000P] where P=(Fo^2^+2Fc^2^)/3'
_refine_ls_weighting_scheme calc
_refine_ls_wR_factor_gt 0.0803
_refine_ls_wR_factor_ref 0.0947
_reflns_number_gt 2253
_reflns_number_total 3616
_reflns_threshold_expression I>2\s(I)
_cod_data_source_file ng5177.cif
_cod_data_source_block I
_cod_original_sg_symbol_H-M 'P 21/c'
_cod_database_code 2230814
_cod_database_fobs_code 2230814

loop_
_symmetry_equiv_pos_as_xyz
'x, y, z'
'-x, y+1/2, -z+1/2'
'-x, -y, -z'
'x, -y-1/2, z-1/2'

loop_
_atom_site_type_symbol
_atom_site_label
_atom_site_fract_x
_atom_site_fract_y
_atom_site_fract_z
_atom_site_U_iso_or_equiv
_atom_site_adp_type
_atom_site_calc_flag
_atom_site_refinement_flags
_atom_site_occupancy
_atom_site_symmetry_multiplicity
_atom_site_disorder_assembly
_atom_site_disorder_group
Zn Zn1 0.54736(4) 0.79354(4) 0.82510(2) 0.04985(17) Uani d . 1 1 . .
C C1 0.4220(4) 0.6225(3) 0.8717(2) 0.0479(9) Uani d . 1 1 . .
C C2 0.3496(3) 0.5541(3) 0.92062(18) 0.0401(9) Uani d . 1 1 . .
C C3 0.2852(4) 0.4556(3) 0.8909(2) 0.0478(10) Uani d . 1 1 . .
H H3 0.2882 0.4309 0.8410 0.057 Uiso calc R 1 1 . .
C C4 0.2170(4) 0.3943(3) 0.9347(2) 0.0525(10) Uani d . 1 1 . .
H H4 0.1750 0.3279 0.9146 0.063 Uiso calc R 1 1 . .
C C5 0.2105(4) 0.4308(3) 1.0087(2) 0.0473(9) Uani d . 1 1 . .
H H5 0.1635 0.3893 1.0379 0.057 Uiso calc R 1 1 . .
C C6 0.2743(3) 0.5295(3) 1.03928(18) 0.0389(9) Uani d . 1 1 . .
C C7 0.3441(3) 0.5902(3) 0.99507(18) 0.0415(9) Uani d . 1 1 . .
H H7 0.3879 0.6558 1.0155 0.050 Uiso calc R 1 1 . .
C C8 0.2645(4) 0.5697(3) 1.11789(18) 0.0379(8) Uani d . 1 1 . .
C C9 0.3784(4) 0.6111(3) 1.17361(18) 0.0415(9) Uani d . 1 1 . .
H H9 0.4620 0.6142 1.1604 0.050 Uiso calc R 1 1 . .
C C10 0.2537(4) 0.6462(3) 1.2631(2) 0.0519(10) Uani d . 1 1 . .
H H10 0.2495 0.6732 1.3123 0.062 Uiso calc R 1 1 . .
C C11 0.1359(4) 0.6076(3) 1.2119(2) 0.0556(11) Uani d . 1 1 . .
H H11 0.0529 0.6080 1.2259 0.067 Uiso calc R 1 1 . .
C C12 0.1416(4) 0.5679(3) 1.1389(2) 0.0512(10) Uani d . 1 1 . .
H H12 0.0624 0.5397 1.1037 0.061 Uiso calc R 1 1 . .
C C13 0.7782(4) 0.7247(3) 0.7844(2) 0.0525(10) Uani d . 1 1 . .
C C14 0.8517(4) 0.6655(3) 0.73188(19) 0.0444(9) Uani d . 1 1 . .
C C15 0.7794(4) 0.6278(3) 0.65703(19) 0.0449(9) Uani d . 1 1 . .
H H15 0.6856 0.6430 0.6380 0.054 Uiso calc R 1 1 . .
C C16 0.8458(4) 0.5675(3) 0.6104(2) 0.0474(10) Uani d . 1 1 . .
C C17 0.9861(4) 0.5446(3) 0.6400(2) 0.0607(11) Uani d . 1 1 . .
H H17 1.0310 0.5021 0.6102 0.073 Uiso calc R 1 1 . .
C C18 1.0589(4) 0.5845(3) 0.7132(2) 0.0664(12) Uani d . 1 1 . .
H H18 1.1535 0.5719 0.7317 0.080 Uiso calc R 1 1 . .
C C19 0.9909(4) 0.6432(3) 0.7588(2) 0.0553(10) Uani d . 1 1 . .
H H19 1.0400 0.6683 0.8087 0.066 Uiso calc R 1 1 . .
C C20 0.7694(4) 0.5294(3) 0.52977(19) 0.0475(9) Uani d . 1 1 . .
C C21 0.6937(4) 0.6032(3) 0.47544(19) 0.0494(10) Uani d . 1 1 . .
H H21 0.6875 0.6758 0.4918 0.059 Uiso calc R 1 1 . .
C C22 0.6343(4) 0.4723(4) 0.3773(2) 0.0625(12) Uani d . 1 1 . .
H H22 0.5881 0.4524 0.3256 0.075 Uiso calc R 1 1 . .
C C23 0.7069(5) 0.3932(4) 0.4277(3) 0.0826(15) Uani d . 1 1 . .
H H23 0.7096 0.3207 0.4102 0.099 Uiso calc R 1 1 . .
C C24 0.7762(5) 0.4218(4) 0.5045(2) 0.0742(13) Uani d . 1 1 . .
H H24 0.8270 0.3691 0.5390 0.089 Uiso calc R 1 1 . .
N N1 0.3752(3) 0.6471(2) 1.24571(15) 0.0437(7) Uani d . 1 1 . .
N N2 0.6278(3) 0.5766(3) 0.39999(16) 0.0497(8) Uani d . 1 1 . .
O O1 0.4801(2) 0.7115(2) 0.90317(13) 0.0540(7) Uani d . 1 1 . .
O O2 0.4192(3) 0.5923(2) 0.80425(14) 0.0648(8) Uani d . 1 1 . .
O O3 0.6515(3) 0.7467(2) 0.75352(14) 0.0635(8) Uani d . 1 1 . .
O O4 0.8408(3) 0.7481(3) 0.85317(16) 0.0880(10) Uani d . 1 1 . .

loop_
_atom_site_aniso_label
_atom_site_aniso_U_11
_atom_site_aniso_U_22
_atom_site_aniso_U_33
_atom_site_aniso_U_12
_atom_site_aniso_U_13
_atom_site_aniso_U_23
Zn1 0.0573(3) 0.0665(3) 0.0242(2) 0.0047(2) 0.00805(19) 0.0020(2)
C1 0.050(2) 0.059(3) 0.031(2) 0.013(2) 0.0045(18) 0.0057(19)
C2 0.043(2) 0.047(2) 0.0264(18) 0.0099(18) 0.0020(16) 0.0005(16)
C3 0.054(3) 0.052(3) 0.032(2) 0.013(2) 0.0025(18) -0.0080(18)
C4 0.057(3) 0.051(3) 0.044(2) 0.000(2) 0.004(2) -0.0111(19)
C5 0.047(2) 0.053(3) 0.039(2) -0.0027(19) 0.0055(17) -0.0026(18)
C6 0.038(2) 0.046(2) 0.0277(19) 0.0053(18) 0.0002(16) -0.0003(16)
C7 0.046(2) 0.045(2) 0.0298(19) 0.0021(17) 0.0026(17) -0.0033(16)
C8 0.040(2) 0.044(2) 0.0280(18) 0.0017(17) 0.0063(16) 0.0005(15)
C9 0.041(2) 0.052(2) 0.031(2) 0.0046(18) 0.0090(16) 0.0023(16)
C10 0.062(3) 0.057(3) 0.040(2) -0.008(2) 0.021(2) -0.0050(19)
C11 0.053(3) 0.067(3) 0.055(3) -0.008(2) 0.028(2) -0.013(2)
C12 0.049(3) 0.056(3) 0.047(2) -0.008(2) 0.0096(19) -0.0052(19)
C13 0.068(3) 0.056(3) 0.033(2) 0.005(2) 0.014(2) 0.0092(18)
C14 0.051(3) 0.052(2) 0.0290(19) 0.0014(19) 0.0089(18) 0.0098(16)
C15 0.049(2) 0.052(2) 0.031(2) 0.0046(19) 0.0079(17) 0.0097(17)
C16 0.059(3) 0.052(2) 0.034(2) 0.004(2) 0.0172(19) 0.0094(17)
C17 0.062(3) 0.080(3) 0.043(2) 0.019(2) 0.018(2) 0.005(2)
C18 0.051(3) 0.095(4) 0.053(3) 0.012(2) 0.013(2) 0.010(2)
C19 0.058(3) 0.070(3) 0.035(2) -0.003(2) 0.007(2) 0.005(2)
C20 0.064(3) 0.047(3) 0.033(2) 0.005(2) 0.0150(18) 0.0004(18)
C21 0.064(3) 0.050(2) 0.032(2) -0.003(2) 0.0087(18) -0.0055(17)
C22 0.094(3) 0.062(3) 0.035(2) -0.015(3) 0.024(2) -0.011(2)
C23 0.142(5) 0.050(3) 0.057(3) -0.003(3) 0.029(3) -0.007(2)
C24 0.123(4) 0.058(3) 0.044(3) 0.018(3) 0.026(3) 0.010(2)
N1 0.049(2) 0.055(2) 0.0286(16) -0.0032(15) 0.0128(14) -0.0033(14)
N2 0.061(2) 0.056(2) 0.0307(17) -0.0053(16) 0.0102(15) -0.0023(15)
O1 0.0694(18) 0.0601(18) 0.0311(13) -0.0095(15) 0.0109(12) -0.0004(12)
O2 0.088(2) 0.078(2) 0.0307(15) 0.0024(15) 0.0201(14) -0.0066(13)
O3 0.0587(19) 0.092(2) 0.0411(16) 0.0112(16) 0.0162(14) -0.0029(14)
O4 0.100(2) 0.121(3) 0.0370(17) 0.028(2) 0.0069(16) -0.0116(17)

loop_
_atom_type_symbol
_atom_type_description
_atom_type_scat_dispersion_real
_atom_type_scat_dispersion_imag
_atom_type_scat_source
C C 0.0033 0.0016 'International Tables Vol C Tables 4.2.6.8 and 6.1.1.4'
H H 0.0000 0.0000 'International Tables Vol C Tables 4.2.6.8 and 6.1.1.4'
N N 0.0061 0.0033 'International Tables Vol C Tables 4.2.6.8 and 6.1.1.4'
O O 0.0106 0.0060 'International Tables Vol C Tables 4.2.6.8 and 6.1.1.4'
Zn Zn 0.2839 1.4301 'International Tables Vol C Tables 4.2.6.8 and 6.1.1.4'

loop_
_geom_angle_atom_site_label_1
_geom_angle_atom_site_label_2
_geom_angle_atom_site_label_3
_geom_angle_site_symmetry_1
_geom_angle_site_symmetry_3
_geom_angle
_geom_angle_publ_flag
O3 Zn1 O1 . . 131.25(11) ?
O3 Zn1 N1 . 4_575 99.90(11) ?
O1 Zn1 N1 . 4_575 105.38(11) ?
O3 Zn1 N2 . 4_576 116.65(12) ?
O1 Zn1 N2 . 4_576 95.30(11) ?
N1 Zn1 N2 4_575 4_576 106.30(12) ?
O2 C1 O1 . . 123.7(4) ?
O2 C1 C2 . . 119.4(4) ?
O1 C1 C2 . . 116.8(3) ?
C3 C2 C7 . . 119.3(3) ?
C3 C2 C1 . . 120.3(3) ?
C7 C2 C1 . . 120.4(3) ?
C4 C3 C2 . . 120.4(3) ?
C4 C3 H3 . . 119.8 ?
C2 C3 H3 . . 119.8 ?
C3 C4 C5 . . 120.4(4) ?
C3 C4 H4 . . 119.8 ?
C5 C4 H4 . . 119.8 ?
C4 C5 C6 . . 119.9(4) ?
C4 C5 H5 . . 120.0 ?
C6 C5 H5 . . 120.0 ?
C7 C6 C5 . . 119.3(3) ?
C7 C6 C8 . . 120.9(3) ?
C5 C6 C8 . . 119.8(3) ?
C6 C7 C2 . . 120.7(3) ?
C6 C7 H7 . . 119.6 ?
C2 C7 H7 . . 119.6 ?
C12 C8 C9 . . 116.7(3) ?
C12 C8 C6 . . 121.9(3) ?
C9 C8 C6 . . 121.4(3) ?
N1 C9 C8 . . 123.6(3) ?
N1 C9 H9 . . 118.2 ?
C8 C9 H9 . . 118.2 ?
N1 C10 C11 . . 122.7(3) ?
N1 C10 H10 . . 118.7 ?
C11 C10 H10 . . 118.7 ?
C10 C11 C12 . . 118.8(4) ?
C10 C11 H11 . . 120.6 ?
C12 C11 H11 . . 120.6 ?
C11 C12 C8 . . 120.3(3) ?
C11 C12 H12 . . 119.9 ?
C8 C12 H12 . . 119.9 ?
O4 C13 O3 . . 123.9(4) ?
O4 C13 C14 . . 120.0(4) ?
O3 C13 C14 . . 116.1(3) ?
C19 C14 C15 . . 118.8(3) ?
C19 C14 C13 . . 120.3(3) ?
C15 C14 C13 . . 120.8(3) ?
C16 C15 C14 . . 120.8(3) ?
C16 C15 H15 . . 119.6 ?
C14 C15 H15 . . 119.6 ?
C15 C16 C17 . . 118.9(3) ?
C15 C16 C20 . . 120.8(3) ?
C17 C16 C20 . . 120.3(3) ?
C18 C17 C16 . . 120.4(4) ?
C18 C17 H17 . . 119.8 ?
C16 C17 H17 . . 119.8 ?
C17 C18 C19 . . 119.7(4) ?
C17 C18 H18 . . 120.2 ?
C19 C18 H18 . . 120.2 ?
C14 C19 C18 . . 121.3(4) ?
C14 C19 H19 . . 119.4 ?
C18 C19 H19 . . 119.4 ?
C21 C20 C24 . . 117.1(3) ?
C21 C20 C16 . . 120.3(3) ?
C24 C20 C16 . . 122.5(3) ?
N2 C21 C20 . . 123.9(3) ?
N2 C21 H21 . . 118.0 ?
C20 C21 H21 . . 118.0 ?
N2 C22 C23 . . 122.1(4) ?
N2 C22 H22 . . 119.0 ?
C23 C22 H22 . . 119.0 ?
C22 C23 C24 . . 119.5(4) ?
C22 C23 H23 . . 120.3 ?
C24 C23 H23 . . 120.3 ?
C20 C24 C23 . . 119.5(4) ?
C20 C24 H24 . . 120.3 ?
C23 C24 H24 . . 120.3 ?
C10 N1 C9 . . 117.8(3) ?
C10 N1 Zn1 . 4_576 120.6(2) ?
C9 N1 Zn1 . 4_576 121.5(2) ?
C22 N2 C21 . . 117.9(3) ?
C22 N2 Zn1 . 4_575 125.1(3) ?
C21 N2 Zn1 . 4_575 116.5(3) ?
C1 O1 Zn1 . . 109.3(2) ?
C13 O3 Zn1 . . 116.4(2) ?

loop_
_geom_bond_atom_site_label_1
_geom_bond_atom_site_label_2
_geom_bond_site_symmetry_2
_geom_bond_distance
_geom_bond_publ_flag
Zn1 O3 . 1.921(2) ?
Zn1 O1 . 1.949(2) ?
Zn1 N1 4_575 2.035(3) ?
Zn1 N2 4_576 2.064(3) ?
C1 O2 . 1.227(4) ?
C1 O1 . 1.276(4) ?
C1 C2 . 1.510(5) ?
C2 C3 . 1.387(5) ?
C2 C7 . 1.388(4) ?
C3 C4 . 1.374(5) ?
C3 H3 . 0.9300 ?
C4 C5 . 1.385(4) ?
C4 H4 . 0.9300 ?
C5 C6 . 1.391(4) ?
C5 H5 . 0.9300 ?
C6 C7 . 1.385(4) ?
C6 C8 . 1.486(4) ?
C7 H7 . 0.9300 ?
C8 C12 . 1.380(4) ?
C8 C9 . 1.382(4) ?
C9 N1 . 1.343(4) ?
C9 H9 . 0.9300 ?
C10 N1 . 1.335(4) ?
C10 C11 . 1.361(5) ?
C10 H10 . 0.9300 ?
C11 C12 . 1.380(5) ?
C11 H11 . 0.9300 ?
C12 H12 . 0.9300 ?
C13 O4 . 1.230(4) ?
C13 O3 . 1.270(4) ?
C13 C14 . 1.506(5) ?
C14 C19 . 1.377(5) ?
C14 C15 . 1.392(4) ?
C15 C16 . 1.391(5) ?
C15 H15 . 0.9300 ?
C16 C17 . 1.393(5) ?
C16 C20 . 1.485(5) ?
C17 C18 . 1.380(5) ?
C17 H17 . 0.9300 ?
C18 C19 . 1.379(5) ?
C18 H18 . 0.9300 ?
C19 H19 . 0.9300 ?
C20 C21 . 1.373(5) ?
C20 C24 . 1.380(5) ?
C21 N2 . 1.346(4) ?
C21 H21 . 0.9300 ?
C22 N2 . 1.327(4) ?
C22 C23 . 1.370(5) ?
C22 H22 . 0.9300 ?
C23 C24 . 1.381(5) ?
C23 H23 . 0.9300 ?
C24 H24 . 0.9300 ?
N1 Zn1 4_576 2.035(3) ?
N2 Zn1 4_575 2.064(3) ?
